data_4514236
loop_
_publ_author_name
'Song, Heng'
'Ye, Ke'
'Geng, Peiyu'
'Han, Xiao'
'Liao, Rongzhen'
'Tung, Chen-Ho'
'Wang, Wenguang'

_publ_section_title
;
 Activation of Epoxides by a Cooperative Iron--Thiolate Catalyst:
 Intermediacy of Ferrous Alkoxides in Catalytic Hydroboration
;
_journal_issue 11
_journal_name_full 'ACS Catalysis'
_journal_page_first 7709
_journal_paper_doi 10.1021/acscatal.7b02527
_journal_volume 7
_journal_year 2017
_chemical_formula_moiety 'C42 H41 Fe O P S'
_chemical_formula_sum 'C42 H41 Fe O P S'
_chemical_formula_weight 680.63
_chemical_name_systematic
;
 ? 
;
_space_group_crystal_system orthorhombic
_space_group_IT_number 61
_space_group_name_Hall '-P 2ac 2ab'
_space_group_name_H-M_alt 'P b c a'
_symmetry_space_group_name_Hall '-P 2ac 2ab'
_symmetry_space_group_name_H-M 'P b c a'
_atom_sites_solution_hydrogens geom
_atom_sites_solution_primary iterative
_atom_sites_solution_secondary difmap
_audit_creation_date 2017-02-11
_audit_creation_method
;
Olex2 1.2
(compiled 2017.01.04 svn.r3372 for OlexSys, GUI svn.r5292)
;
_cell_angle_alpha 90.00
_cell_angle_beta 90.00
_cell_angle_gamma 90.00
_cell_formula_units_Z 8
_cell_length_a 17.451(4)
_cell_length_b 19.304(5)
_cell_length_c 20.241(5)
_cell_measurement_reflns_used 5463
_cell_measurement_temperature 173(2)
_cell_measurement_theta_max 23.197
_cell_measurement_theta_min 2.326
_cell_volume 6819(3)
_computing_cell_refinement 'SAINT v8.37A (Bruker, 2015)'
_computing_data_reduction 'SAINT v8.37A (Bruker, 2015)'
_computing_molecular_graphics 'Olex2 (Dolomanov et al., 2009)'
_computing_publication_material 'Olex2 (Dolomanov et al., 2009)'
_computing_structure_refinement 'XL (Sheldrick, 2008)'
_computing_structure_solution
;
Superflip (Palatinus & Chapuis, 2007;Palatinus & van der Lee, 2008;
Palatinus et al., 2012)
;
_diffrn_ambient_temperature 173.15
_diffrn_measured_fraction_theta_full 0.994
_diffrn_measured_fraction_theta_max 0.994
_diffrn_measurement_device_type 'Bruker APEXII'
_diffrn_radiation_monochromator graphite
_diffrn_radiation_type MoK\a
_diffrn_radiation_wavelength 0.71000
_diffrn_reflns_av_R_equivalents 0.0742
_diffrn_reflns_av_unetI/netI 0.0551
_diffrn_reflns_limit_h_max 16
_diffrn_reflns_limit_h_min -22
_diffrn_reflns_limit_k_max 25
_diffrn_reflns_limit_k_min -25
_diffrn_reflns_limit_l_max 21
_diffrn_reflns_limit_l_min -26
_diffrn_reflns_number 47460
_diffrn_reflns_theta_full 27.59
_diffrn_reflns_theta_max 27.59
_diffrn_reflns_theta_min 1.87
_diffrn_source 'fine-focus sealed tube'
_exptl_absorpt_coefficient_mu 0.583
_exptl_absorpt_correction_T_max 0.7456
_exptl_absorpt_correction_T_min 0.6849
_exptl_absorpt_correction_type multi-scan
_exptl_absorpt_process_details
;
SADABS-2016/2 (Bruker,2016/2) was used for absorption correction.
wR2(int) was 0.0738 before and 0.0518 after correction.
The Ratio of minimum to maximum transmission is 0.9186.
The \l/2 correction factor is Not present.
;
_exptl_crystal_density_diffrn 1.326
_exptl_crystal_density_method 'not measured'
_exptl_crystal_description block
_exptl_crystal_F_000 2864
_refine_diff_density_max 0.325
_refine_diff_density_min -0.411
_refine_diff_density_rms 0.065
_refine_ls_extinction_method none
_refine_ls_goodness_of_fit_ref 0.940
_refine_ls_hydrogen_treatment constr
_refine_ls_matrix_type full
_refine_ls_number_parameters 420
_refine_ls_number_reflns 7879
_refine_ls_number_restraints 0
_refine_ls_restrained_S_all 0.940
_refine_ls_R_factor_all 0.0804
_refine_ls_R_factor_gt 0.0458
_refine_ls_shift/su_max 0.001
_refine_ls_shift/su_mean 0.000
_refine_ls_structure_factor_coef Fsqd
_refine_ls_weighting_details 'calc w=1/[\s^2^(Fo^2^)+(0.1000P)^2^+0.0000P] where P=(Fo^2^+2Fc^2^)/3'
_refine_ls_weighting_scheme calc
_refine_ls_wR_factor_gt 0.1226
_refine_ls_wR_factor_ref 0.1491
_reflns_number_gt 5501
_reflns_number_total 7879
_reflns_threshold_expression >2sigma(I)
_cod_data_source_file cs7b02527_si_002.cif
_cod_data_source_block ferrous-alkoxide4
_cod_depositor_comments 'Adding full bibliography for 4514233--4514239.cif.'
_cod_database_code 4514236
_olex2_refinement_description
;
1. Fixed Uiso
 At 1.2 times of:
  All C(H) groups
 At 1.5 times of:
  All C(H,H,H) groups
2.a Ternary CH refined with riding coordinates:
 C1(H1), C2(H2)
2.b Aromatic/amide H refined with riding coordinates:
 C3(H3), C4(H4), C5(H5), C6(H6), C7(H7), C10(H10), C11(H11), C12(H12),
 C13(H13), C14(H14), C17(H17), C18(H18), C19(H19), C20(H20), C22(H22), C23(H23),
  C24(H24), C25(H25), C26(H26), C38(H38), C39(H39), C40(H40), C41(H41), C42(H42)
2.c Idealised Me refined as rotating group:
 C32(H32A,H32B,H32C), C33(H33A,H33B,H33C), C34(H34A,H34B,H34C), C35(H35A,H35B,
 H35C), C36(H36A,H36B,H36C)
;
_olex2_submission_special_instructions 'No special instructions were received'

loop_
_space_group_symop_id
_space_group_symop_operation_xyz
1 'x, y, z'
2 '-x+1/2, -y, z+1/2'
3 'x+1/2, -y+1/2, -z'
4 '-x, y+1/2, -z+1/2'
5 '-x, -y, -z'
6 'x-1/2, y, -z-1/2'
7 '-x-1/2, y-1/2, z'
8 'x, -y-1/2, z-1/2'

loop_
_atom_site_label
_atom_site_type_symbol
_atom_site_fract_x
_atom_site_fract_y
_atom_site_fract_z
_atom_site_U_iso_or_equiv
_atom_site_adp_type
_atom_site_occupancy
_atom_site_calc_flag
_atom_site_refinement_flags_posn
Fe1 Fe 0.24992(2) -0.017267(17) 0.418389(19) 0.02072(12) Uani 1 d .
S1 S 0.22703(4) 0.03028(3) 0.51516(3) 0.02312(16) Uani 1 d .
P1 P 0.32830(4) 0.06840(3) 0.39649(3) 0.02053(16) Uani 1 d .
O1 O 0.16427(10) 0.03898(9) 0.38606(9) 0.0251(4) Uani 1 d .
C1 C 0.13396(14) 0.07436(13) 0.49628(13) 0.0238(6) Uani 1 d .
H1 H 0.0947 0.0381 0.4975 0.029 Uiso 1 calc R
C2 C 0.14169(14) 0.09578(13) 0.42331(12) 0.0227(5) Uani 1 d .
H2 H 0.1813 0.1316 0.4199 0.027 Uiso 1 calc R
C3 C 0.00077(16) 0.08581(16) 0.39567(15) 0.0338(7) Uani 1 d .
H3 H -0.0007 0.0448 0.4197 0.041 Uiso 1 calc R
C4 C -0.06426(17) 0.10788(17) 0.36330(16) 0.0405(8) Uani 1 d .
H4 H -0.1090 0.0818 0.3656 0.049 Uiso 1 calc R
C5 C -0.06298(18) 0.16822(18) 0.32770(15) 0.0440(8) Uani 1 d .
H5 H -0.1068 0.1831 0.3058 0.053 Uiso 1 calc R
C6 C 0.0030(2) 0.20679(16) 0.32432(16) 0.0446(8) Uani 1 d .
H6 H 0.0037 0.2478 0.3003 0.054 Uiso 1 calc R
C7 C 0.06938(17) 0.18454(14) 0.35697(14) 0.0330(7) Uani 1 d .
H7 H 0.1141 0.2106 0.3544 0.040 Uiso 1 calc R
C8 C 0.06828(14) 0.12341(13) 0.39323(13) 0.0243(6) Uani 1 d .
C9 C 0.11048(14) 0.12733(13) 0.54670(13) 0.0234(5) Uani 1 d .
C10 C 0.08491(15) 0.10581(14) 0.60883(14) 0.0296(6) Uani 1 d .
H10 H 0.0850 0.0589 0.6191 0.036 Uiso 1 calc R
C11 C 0.05943(16) 0.15298(16) 0.65530(14) 0.0343(7) Uani 1 d .
H11 H 0.0424 0.1374 0.6962 0.041 Uiso 1 calc R
C12 C 0.05914(16) 0.22271(17) 0.64140(15) 0.0380(7) Uani 1 d .
H12 H 0.0415 0.2543 0.6726 0.046 Uiso 1 calc R
C13 C 0.08503(17) 0.24545(15) 0.58100(15) 0.0363(7) Uani 1 d .
H13 H 0.0852 0.2926 0.5715 0.044 Uiso 1 calc R
C14 C 0.11087(16) 0.19858(13) 0.53419(15) 0.0310(6) Uani 1 d .
H14 H 0.1288 0.2148 0.4938 0.037 Uiso 1 calc R
C15 C 0.29005(15) 0.10320(13) 0.52426(13) 0.0250(6) Uani 1 d .
C16 C 0.33795(14) 0.12092(12) 0.47177(13) 0.0230(5) Uani 1 d .
C17 C 0.39213(15) 0.17332(13) 0.48156(14) 0.0281(6) Uani 1 d .
H17 H 0.4254 0.1851 0.4474 0.034 Uiso 1 calc R
C18 C 0.39693(16) 0.20771(15) 0.54122(16) 0.0358(7) Uani 1 d .
H18 H 0.4332 0.2425 0.5471 0.043 Uiso 1 calc R
C19 C 0.34743(18) 0.19036(16) 0.59280(15) 0.0373(7) Uani 1 d .
H19 H 0.3501 0.2141 0.6327 0.045 Uiso 1 calc R
C20 C 0.29438(17) 0.13785(14) 0.58443(14) 0.0314(6) Uani 1 d .
H20 H 0.2618 0.1257 0.6189 0.038 Uiso 1 calc R
C21 C 0.29439(14) 0.12929(12) 0.33284(13) 0.0220(5) Uani 1 d .
C22 C 0.25684(15) 0.10109(14) 0.27818(14) 0.0297(6) Uani 1 d .
H22 H 0.2503 0.0534 0.2754 0.036 Uiso 1 calc R
C23 C 0.22926(17) 0.14296(16) 0.22813(15) 0.0361(7) Uani 1 d .
H23 H 0.2050 0.1232 0.1919 0.043 Uiso 1 calc R
C24 C 0.23749(15) 0.21359(16) 0.23164(15) 0.0325(7) Uani 1 d .
H24 H 0.2190 0.2417 0.1979 0.039 Uiso 1 calc R
C25 C 0.27322(18) 0.24204(14) 0.28537(15) 0.0358(7) Uani 1 d .
H25 H 0.2782 0.2899 0.2882 0.043 Uiso 1 calc R
C26 C 0.30220(16) 0.20090(13) 0.33571(14) 0.0306(6) Uani 1 d .
H26 H 0.3269 0.2213 0.3715 0.037 Uiso 1 calc R
C27 C 0.18656(15) -0.10894(12) 0.42249(14) 0.0247(6) Uani 1 d .
C28 C 0.20714(16) -0.09439(12) 0.35598(14) 0.0279(6) Uani 1 d .
C29 C 0.28813(17) -0.09271(13) 0.35116(14) 0.0300(6) Uani 1 d .
C30 C 0.31912(15) -0.10691(13) 0.41541(14) 0.0276(6) Uani 1 d .
C31 C 0.25625(15) -0.11686(13) 0.45916(14) 0.0265(6) Uani 1 d .
C32 C 0.3339(2) -0.08863(16) 0.28844(16) 0.0455(8) Uani 1 d .
H32A H 0.3065 -0.0615 0.2565 0.068 Uiso 1 calc GR
H32B H 0.3420 -0.1345 0.2714 0.068 Uiso 1 calc GR
H32C H 0.3825 -0.0673 0.2974 0.068 Uiso 1 calc GR
C33 C 0.40214(16) -0.12152(15) 0.43080(18) 0.0417(8) Uani 1 d .
H33A H 0.4342 -0.0961 0.4008 0.063 Uiso 1 calc GR
H33B H 0.4119 -0.1702 0.4260 0.063 Uiso 1 calc GR
H33C H 0.4131 -0.1076 0.4753 0.063 Uiso 1 calc GR
C34 C 0.26167(17) -0.13717(15) 0.53053(16) 0.0369(7) Uani 1 d .
H34A H 0.3077 -0.1183 0.5492 0.055 Uiso 1 calc GR
H34B H 0.2628 -0.1868 0.5340 0.055 Uiso 1 calc GR
H34C H 0.2180 -0.1195 0.5540 0.055 Uiso 1 calc GR
C35 C 0.10682(16) -0.11651(14) 0.44811(16) 0.0352(7) Uani 1 d .
H35A H 0.1074 -0.1141 0.4955 0.053 Uiso 1 calc GR
H35B H 0.0864 -0.1604 0.4345 0.053 Uiso 1 calc GR
H35C H 0.0754 -0.0799 0.4308 0.053 Uiso 1 calc GR
C36 C 0.15070(18) -0.08148(15) 0.30123(15) 0.0408(8) Uani 1 d .
H36A H 0.1218 -0.0404 0.3107 0.061 Uiso 1 calc GR
H36B H 0.1165 -0.1203 0.2977 0.061 Uiso 1 calc GR
H36C H 0.1778 -0.0756 0.2603 0.061 Uiso 1 calc GR
C37 C 0.42900(14) 0.05659(12) 0.37312(13) 0.0230(5) Uani 1 d .
C38 C 0.45323(17) 0.06099(15) 0.30757(15) 0.0345(7) Uani 1 d .
H38 H 0.4186 0.0740 0.2749 0.041 Uiso 1 calc R
C39 C 0.52859(18) 0.04605(17) 0.29072(16) 0.0427(8) Uani 1 d .
H39 H 0.5443 0.0494 0.2469 0.051 Uiso 1 calc R
C40 C 0.57990(17) 0.02631(15) 0.33854(16) 0.0372(7) Uani 1 d .
H40 H 0.6300 0.0154 0.3269 0.045 Uiso 1 calc R
C41 C 0.55745(16) 0.02267(15) 0.40356(16) 0.0346(7) Uani 1 d .
H41 H 0.5925 0.0099 0.4360 0.042 Uiso 1 calc R
C42 C 0.48261(16) 0.03805(14) 0.42057(14) 0.0302(6) Uani 1 d .
H42 H 0.4679 0.0359 0.4647 0.036 Uiso 1 calc R

loop_
_atom_site_aniso_label
_atom_site_aniso_U_11
_atom_site_aniso_U_22
_atom_site_aniso_U_33
_atom_site_aniso_U_23
_atom_site_aniso_U_13
_atom_site_aniso_U_12
Fe1 0.0189(2) 0.02081(19) 0.0225(2) -0.00130(14) 0.00076(15) 0.00092(13)
S1 0.0218(3) 0.0257(3) 0.0219(4) 0.0008(2) 0.0004(3) 0.0008(2)
P1 0.0182(3) 0.0231(3) 0.0202(4) 0.0000(3) 0.0003(3) 0.0002(2)
O1 0.0228(10) 0.0274(9) 0.0250(11) -0.0046(8) -0.0015(8) 0.0052(7)
C1 0.0176(13) 0.0266(12) 0.0271(15) -0.0018(10) 0.0012(11) -0.0023(10)
C2 0.0193(13) 0.0279(12) 0.0209(14) -0.0020(10) 0.0029(11) 0.0012(10)
C3 0.0255(15) 0.0455(16) 0.0304(17) -0.0041(13) 0.0002(12) 0.0043(12)
C4 0.0226(15) 0.0585(19) 0.040(2) -0.0170(16) -0.0023(13) 0.0070(13)
C5 0.0341(18) 0.065(2) 0.0333(19) -0.0206(16) -0.0126(14) 0.0268(16)
C6 0.060(2) 0.0416(16) 0.0320(19) -0.0031(14) -0.0048(16) 0.0238(16)
C7 0.0323(16) 0.0379(15) 0.0289(17) -0.0017(12) 0.0005(13) 0.0070(12)
C8 0.0196(13) 0.0320(13) 0.0214(14) -0.0066(11) -0.0002(11) 0.0052(10)
C9 0.0145(12) 0.0304(12) 0.0251(15) -0.0041(11) -0.0023(11) 0.0000(10)
C10 0.0216(14) 0.0394(14) 0.0279(16) 0.0030(12) -0.0021(12) 0.0002(11)
C11 0.0247(15) 0.0582(19) 0.0200(16) -0.0017(13) 0.0017(12) 0.0007(13)
C12 0.0270(16) 0.0533(18) 0.0336(19) -0.0161(14) -0.0006(13) 0.0031(13)
C13 0.0341(17) 0.0338(14) 0.0410(19) -0.0082(13) 0.0070(14) -0.0012(12)
C14 0.0299(15) 0.0325(14) 0.0307(17) -0.0014(12) 0.0073(13) -0.0034(11)
C15 0.0200(13) 0.0296(12) 0.0256(15) -0.0023(11) -0.0037(11) 0.0039(10)
C16 0.0201(13) 0.0256(12) 0.0233(15) -0.0003(10) -0.0030(11) 0.0026(10)
C17 0.0247(14) 0.0330(13) 0.0264(16) -0.0023(11) -0.0024(12) -0.0025(11)
C18 0.0299(16) 0.0359(15) 0.042(2) -0.0086(13) -0.0100(14) -0.0051(12)
C19 0.0374(18) 0.0468(17) 0.0278(17) -0.0147(13) -0.0027(14) -0.0001(14)
C20 0.0282(16) 0.0423(15) 0.0237(15) -0.0078(12) 0.0008(12) 0.0007(12)
C21 0.0175(13) 0.0254(11) 0.0231(14) 0.0020(10) 0.0007(10) 0.0032(10)
C22 0.0348(16) 0.0269(13) 0.0273(16) 0.0010(11) -0.0056(12) -0.0043(11)
C23 0.0322(16) 0.0469(17) 0.0292(17) 0.0051(13) -0.0090(13) -0.0062(13)
C24 0.0249(15) 0.0419(15) 0.0307(17) 0.0079(13) -0.0018(12) 0.0061(12)
C25 0.0386(17) 0.0264(13) 0.042(2) 0.0040(12) 0.0001(14) 0.0068(12)
C26 0.0337(16) 0.0270(13) 0.0313(17) -0.0024(12) -0.0041(13) 0.0048(11)
C27 0.0229(14) 0.0204(11) 0.0309(16) -0.0009(10) -0.0013(11) -0.0005(10)
C28 0.0342(16) 0.0211(12) 0.0285(16) -0.0050(11) -0.0037(12) 0.0006(11)
C29 0.0351(16) 0.0221(12) 0.0327(16) -0.0075(11) 0.0098(13) 0.0008(11)
C30 0.0219(14) 0.0230(12) 0.0381(17) -0.0028(11) -0.0011(12) 0.0019(10)
C31 0.0273(15) 0.0222(12) 0.0302(17) 0.0013(11) -0.0024(12) 0.0022(10)
C32 0.058(2) 0.0353(15) 0.043(2) -0.0127(14) 0.0213(17) -0.0076(14)
C33 0.0267(16) 0.0306(14) 0.068(2) -0.0055(15) -0.0013(15) 0.0050(12)
C34 0.0412(18) 0.0294(14) 0.0402(19) 0.0068(13) -0.0055(14) 0.0050(12)
C35 0.0273(16) 0.0320(14) 0.046(2) -0.0007(13) 0.0011(14) -0.0042(11)
C36 0.050(2) 0.0359(15) 0.0363(19) -0.0053(13) -0.0127(15) 0.0038(14)
C37 0.0205(13) 0.0228(11) 0.0257(15) 0.0014(10) 0.0019(11) -0.0006(10)
C38 0.0323(16) 0.0433(16) 0.0278(17) 0.0076(13) 0.0043(13) 0.0064(13)
C39 0.0349(17) 0.060(2) 0.0336(19) 0.0086(15) 0.0133(15) 0.0115(15)
C40 0.0228(15) 0.0433(16) 0.046(2) 0.0052(14) 0.0093(14) 0.0069(12)
C41 0.0233(15) 0.0420(16) 0.0386(19) 0.0056(13) -0.0033(13) 0.0034(12)
C42 0.0249(15) 0.0406(15) 0.0252(15) 0.0059(12) 0.0024(12) 0.0030(12)

loop_
_atom_type_symbol
_atom_type_description
_atom_type_scat_dispersion_real
_atom_type_scat_dispersion_imag
_atom_type_scat_source
C C 0.0033 0.0016 'International Tables Vol C Tables 4.2.6.8 and 6.1.1.4'
H H 0.0000 0.0000 'International Tables Vol C Tables 4.2.6.8 and 6.1.1.4'
Fe Fe 0.3463 0.8444 'International Tables Vol C Tables 4.2.6.8 and 6.1.1.4'
O O 0.0106 0.0060 'International Tables Vol C Tables 4.2.6.8 and 6.1.1.4'
P P 0.1023 0.0942 'International Tables Vol C Tables 4.2.6.8 and 6.1.1.4'
S S 0.1246 0.1234 'International Tables Vol C Tables 4.2.6.8 and 6.1.1.4'

loop_
_geom_angle_atom_site_label_1
_geom_angle_atom_site_label_2
_geom_angle_atom_site_label_3
_geom_angle
P1 Fe1 S1 88.77(3)
O1 Fe1 S1 85.85(6)
O1 Fe1 P1 89.45(6)
O1 Fe1 C27 94.53(9)
O1 Fe1 C28 85.44(9)
O1 Fe1 C29 114.19(10)
O1 Fe1 C30 151.75(9)
O1 Fe1 C31 132.85(9)
C27 Fe1 S1 102.83(8)
C27 Fe1 P1 167.96(8)
C27 Fe1 C28 39.77(11)
C27 Fe1 C29 66.83(10)
C27 Fe1 C30 67.01(11)
C27 Fe1 C31 40.06(10)
C28 Fe1 S1 140.40(8)
C28 Fe1 P1 129.65(8)
C28 Fe1 C29 39.52(11)
C28 Fe1 C30 66.62(10)
C28 Fe1 C31 66.63(11)
C29 Fe1 S1 157.41(8)
C29 Fe1 P1 101.18(8)
C29 Fe1 C30 39.82(11)
C30 Fe1 S1 118.12(8)
C30 Fe1 P1 104.82(8)
C31 Fe1 S1 92.39(8)
C31 Fe1 P1 137.67(7)
C31 Fe1 C29 66.57(11)
C31 Fe1 C30 39.55(10)
C1 S1 Fe1 99.51(9)
C15 S1 Fe1 107.90(9)
C15 S1 C1 101.30(11)
C16 P1 Fe1 107.80(9)
C16 P1 C21 104.91(11)
C21 P1 Fe1 115.00(8)
C37 P1 Fe1 123.81(8)
C37 P1 C16 101.22(12)
C37 P1 C21 101.93(11)
C2 O1 Fe1 118.23(15)
S1 C1 H1 106.1
C2 C1 S1 104.00(16)
C2 C1 H1 106.1
C9 C1 S1 114.03(18)
C9 C1 H1 106.1
C9 C1 C2 119.5(2)
O1 C2 C1 109.5(2)
O1 C2 H2 108.6
O1 C2 C8 107.5(2)
C1 C2 H2 108.6
C8 C2 C1 113.9(2)
C8 C2 H2 108.6
C4 C3 H3 119.3
C4 C3 C8 121.4(3)
C8 C3 H3 119.3
C3 C4 H4 120.0
C5 C4 C3 120.0(3)
C5 C4 H4 120.0
C4 C5 H5 120.0
C4 C5 C6 120.1(3)
C6 C5 H5 120.0
C5 C6 H6 119.9
C5 C6 C7 120.2(3)
C7 C6 H6 119.9
C6 C7 H7 120.1
C8 C7 C6 119.9(3)
C8 C7 H7 120.1
C3 C8 C2 121.4(2)
C3 C8 C7 118.4(3)
C7 C8 C2 120.0(2)
C10 C9 C1 119.7(2)
C10 C9 C14 117.2(2)
C14 C9 C1 123.0(2)
C9 C10 H10 119.4
C11 C10 C9 121.3(3)
C11 C10 H10 119.4
C10 C11 H11 119.8
C12 C11 C10 120.4(3)
C12 C11 H11 119.8
C11 C12 H12 120.2
C11 C12 C13 119.5(3)
C13 C12 H12 120.2
C12 C13 H13 119.8
C12 C13 C14 120.4(3)
C14 C13 H13 119.8
C9 C14 H14 119.4
C13 C14 C9 121.1(3)
C13 C14 H14 119.4
C16 C15 S1 118.8(2)
C20 C15 S1 120.0(2)
C20 C15 C16 121.1(2)
C15 C16 P1 116.20(19)
C15 C16 C17 118.3(2)
C17 C16 P1 125.3(2)
C16 C17 H17 119.6
C18 C17 C16 120.8(3)
C18 C17 H17 119.6
C17 C18 H18 120.0
C17 C18 C19 120.1(3)
C19 C18 H18 120.0
C18 C19 H19 120.0
C20 C19 C18 119.9(3)
C20 C19 H19 120.0
C15 C20 H20 120.1
C19 C20 C15 119.7(3)
C19 C20 H20 120.1
C22 C21 P1 117.14(19)
C26 C21 P1 125.0(2)
C26 C21 C22 117.8(2)
C21 C22 H22 119.5
C23 C22 C21 121.1(3)
C23 C22 H22 119.5
C22 C23 H23 119.8
C24 C23 C22 120.4(3)
C24 C23 H23 119.8
C23 C24 H24 120.4
C25 C24 C23 119.2(3)
C25 C24 H24 120.4
C24 C25 H25 119.3
C24 C25 C26 121.3(3)
C26 C25 H25 119.3
C21 C26 H26 119.9
C25 C26 C21 120.2(3)
C25 C26 H26 119.9
C28 C27 Fe1 70.20(14)
C28 C27 C31 107.3(2)
C28 C27 C35 125.7(3)
C31 C27 Fe1 70.23(14)
C31 C27 C35 126.9(3)
C35 C27 Fe1 126.20(18)
C27 C28 Fe1 70.03(15)
C27 C28 C36 124.4(3)
C29 C28 Fe1 70.67(14)
C29 C28 C27 108.8(2)
C29 C28 C36 126.8(3)
C36 C28 Fe1 124.15(18)
C28 C29 Fe1 69.81(14)
C28 C29 C30 108.0(2)
C28 C29 C32 126.1(3)
C30 C29 Fe1 70.44(15)
C30 C29 C32 125.1(3)
C32 C29 Fe1 132.81(19)
C29 C30 Fe1 69.74(14)
C29 C30 C33 125.8(3)
C31 C30 Fe1 69.62(14)
C31 C30 C29 107.4(2)
C31 C30 C33 125.9(3)
C33 C30 Fe1 134.17(19)
C27 C31 Fe1 69.71(14)
C27 C31 C34 125.5(2)
C30 C31 Fe1 70.83(15)
C30 C31 C27 108.5(3)
C30 C31 C34 125.9(2)
C34 C31 Fe1 128.51(19)
C29 C32 H32A 109.5
C29 C32 H32B 109.5
C29 C32 H32C 109.5
H32A C32 H32B 109.5
H32A C32 H32C 109.5
H32B C32 H32C 109.5
C30 C33 H33A 109.5
C30 C33 H33B 109.5
C30 C33 H33C 109.5
H33A C33 H33B 109.5
H33A C33 H33C 109.5
H33B C33 H33C 109.5
C31 C34 H34A 109.5
C31 C34 H34B 109.5
C31 C34 H34C 109.5
H34A C34 H34B 109.5
H34A C34 H34C 109.5
H34B C34 H34C 109.5
C27 C35 H35A 109.5
C27 C35 H35B 109.5
C27 C35 H35C 109.5
H35A C35 H35B 109.5
H35A C35 H35C 109.5
H35B C35 H35C 109.5
C28 C36 H36A 109.5
C28 C36 H36B 109.5
C28 C36 H36C 109.5
H36A C36 H36B 109.5
H36A C36 H36C 109.5
H36B C36 H36C 109.5
C38 C37 P1 121.9(2)
C42 C37 P1 120.0(2)
C42 C37 C38 118.0(2)
C37 C38 H38 119.7
C39 C38 C37 120.5(3)
C39 C38 H38 119.7
C38 C39 H39 119.9
C40 C39 C38 120.1(3)
C40 C39 H39 119.9
C39 C40 H40 119.9
C39 C40 C41 120.2(3)
C41 C40 H40 119.9
C40 C41 H41 120.1
C40 C41 C42 119.8(3)
C42 C41 H41 120.1
C37 C42 H42 119.3
C41 C42 C37 121.3(3)
C41 C42 H42 119.3

loop_
_geom_bond_atom_site_label_1
_geom_bond_atom_site_label_2
_geom_bond_distance
Fe1 S1 2.1997(9)
Fe1 P1 2.1914(8)
Fe1 O1 1.9599(17)
Fe1 C27 2.088(2)
Fe1 C28 2.090(3)
Fe1 C29 2.102(3)
Fe1 C30 2.111(3)
Fe1 C31 2.095(3)
S1 C1 1.873(3)
S1 C15 1.796(3)
P1 C16 1.838(3)
P1 C21 1.842(3)
P1 C37 1.834(3)
O1 C2 1.388(3)
C1 H1 0.9800
C1 C2 1.540(4)
C1 C9 1.502(3)
C2 H2 0.9800
C2 C8 1.515(3)
C3 H3 0.9300
C3 C4 1.378(4)
C3 C8 1.385(4)
C4 H4 0.9300
C4 C5 1.370(5)
C5 H5 0.9300
C5 C6 1.373(5)
C6 H6 0.9300
C6 C7 1.401(4)
C7 H7 0.9300
C7 C8 1.390(4)
C9 C10 1.398(4)
C9 C14 1.399(4)
C10 H10 0.9300
C10 C11 1.383(4)
C11 H11 0.9300
C11 C12 1.375(4)
C12 H12 0.9300
C12 C13 1.375(4)
C13 H13 0.9300
C13 C14 1.386(4)
C14 H14 0.9300
C15 C16 1.394(4)
C15 C20 1.392(4)
C16 C17 1.399(3)
C17 H17 0.9300
C17 C18 1.381(4)
C18 H18 0.9300
C18 C19 1.396(4)
C19 H19 0.9300
C19 C20 1.383(4)
C20 H20 0.9300
C21 C22 1.396(4)
C21 C26 1.390(3)
C22 H22 0.9300
C22 C23 1.382(4)
C23 H23 0.9300
C23 C24 1.373(4)
C24 H24 0.9300
C24 C25 1.369(4)
C25 H25 0.9300
C25 C26 1.387(4)
C26 H26 0.9300
C27 C28 1.421(4)
C27 C31 1.433(4)
C27 C35 1.492(4)
C28 C29 1.417(4)
C28 C36 1.503(4)
C29 C30 1.435(4)
C29 C32 1.502(4)
C30 C31 1.423(4)
C30 C33 1.509(4)
C31 C34 1.500(4)
C32 H32A 0.9600
C32 H32B 0.9600
C32 H32C 0.9600
C33 H33A 0.9600
C33 H33B 0.9600
C33 H33C 0.9600
C34 H34A 0.9600
C34 H34B 0.9600
C34 H34C 0.9600
C35 H35A 0.9600
C35 H35B 0.9600
C35 H35C 0.9600
C36 H36A 0.9600
C36 H36B 0.9600
C36 H36C 0.9600
C37 C38 1.395(4)
C37 C42 1.388(4)
C38 H38 0.9300
C38 C39 1.389(4)
C39 H39 0.9300
C39 C40 1.373(4)
C40 H40 0.9300
C40 C41 1.375(4)
C41 H41 0.9300
C41 C42 1.383(4)
C42 H42 0.9300

loop_
_geom_torsion_atom_site_label_1
_geom_torsion_atom_site_label_2
_geom_torsion_atom_site_label_3
_geom_torsion_atom_site_label_4
_geom_torsion
Fe1 S1 C1 C2 -33.51(16)
Fe1 S1 C1 C9 -165.37(17)
Fe1 S1 C15 C16 3.3(2)
Fe1 S1 C15 C20 -172.14(19)
Fe1 P1 C16 C15 -6.8(2)
Fe1 P1 C16 C17 168.9(2)
Fe1 P1 C21 C22 -39.8(2)
Fe1 P1 C21 C26 139.0(2)
Fe1 P1 C37 C38 100.9(2)
Fe1 P1 C37 C42 -74.5(2)
Fe1 O1 C2 C1 -47.6(2)
Fe1 O1 C2 C8 -171.83(15)
Fe1 C27 C28 C29 60.31(16)
Fe1 C27 C28 C36 -118.4(2)
Fe1 C27 C31 C30 -60.46(18)
Fe1 C27 C31 C34 123.5(3)
Fe1 C28 C29 C30 60.35(17)
Fe1 C28 C29 C32 -128.9(3)
Fe1 C29 C30 C31 59.69(17)
Fe1 C29 C30 C33 -130.5(3)
Fe1 C30 C31 C27 59.76(17)
Fe1 C30 C31 C34 -124.2(3)
S1 Fe1 P1 C16 6.79(9)
S1 Fe1 P1 C21 -109.83(9)
S1 Fe1 P1 C37 124.24(11)
S1 Fe1 O1 C2 19.03(16)
S1 Fe1 C27 C28 164.07(13)
S1 Fe1 C27 C31 -78.21(15)
S1 Fe1 C27 C35 43.7(3)
S1 Fe1 C28 C27 -24.8(2)
S1 Fe1 C28 C29 -144.17(14)
S1 Fe1 C28 C36 93.9(3)
S1 Fe1 C29 C28 103.8(2)
S1 Fe1 C29 C30 -14.9(3)
S1 Fe1 C29 C32 -135.2(3)
S1 Fe1 C30 C29 173.56(13)
S1 Fe1 C30 C31 55.04(17)
S1 Fe1 C30 C33 -65.7(3)
S1 Fe1 C31 C27 107.20(15)
S1 Fe1 C31 C30 -133.66(15)
S1 Fe1 C31 C34 -12.6(2)
S1 C1 C2 O1 51.1(2)
S1 C1 C2 C8 171.40(17)
S1 C1 C9 C10 -72.1(3)
S1 C1 C9 C14 109.6(3)
S1 C15 C16 P1 2.2(3)
S1 C15 C16 C17 -173.74(19)
S1 C15 C20 C19 174.8(2)
P1 Fe1 S1 C1 99.38(8)
P1 Fe1 S1 C15 -5.86(9)
P1 Fe1 O1 C2 -69.77(17)
P1 Fe1 C27 C28 -31.7(4)
P1 Fe1 C27 C31 86.0(4)
P1 Fe1 C27 C35 -152.1(3)
P1 Fe1 C28 C27 171.82(12)
P1 Fe1 C28 C29 52.47(17)
P1 Fe1 C28 C36 -69.5(3)
P1 Fe1 C29 C28 -141.51(14)
P1 Fe1 C29 C30 99.79(15)
P1 Fe1 C29 C32 -20.4(3)
P1 Fe1 C30 C29 -89.77(15)
P1 Fe1 C30 C31 151.72(14)
P1 Fe1 C30 C33 30.9(3)
P1 Fe1 C31 C27 -162.00(12)
P1 Fe1 C31 C30 -42.9(2)
P1 Fe1 C31 C34 78.2(3)
P1 C16 C17 C18 -177.0(2)
P1 C21 C22 C23 179.8(2)
P1 C21 C26 C25 -178.9(2)
P1 C37 C38 C39 -174.5(2)
P1 C37 C42 C41 174.1(2)
O1 Fe1 S1 C1 9.84(10)
O1 Fe1 S1 C15 -95.40(10)
O1 Fe1 P1 C16 92.65(10)
O1 Fe1 P1 C21 -23.96(10)
O1 Fe1 P1 C37 -149.90(12)
O1 Fe1 C27 C28 77.30(15)
O1 Fe1 C27 C31 -164.97(15)
O1 Fe1 C27 C35 -43.1(2)
O1 Fe1 C28 C27 -102.69(15)
O1 Fe1 C28 C29 137.97(16)
O1 Fe1 C28 C36 16.0(2)
O1 Fe1 C29 C28 -47.03(17)
O1 Fe1 C29 C30 -165.74(14)
O1 Fe1 C29 C32 74.0(3)
O1 Fe1 C30 C29 28.3(3)
O1 Fe1 C30 C31 -90.2(2)
O1 Fe1 C30 C33 149.1(3)
O1 Fe1 C31 C27 20.6(2)
O1 Fe1 C31 C30 139.79(15)
O1 Fe1 C31 C34 -99.1(2)
O1 C2 C8 C3 67.7(3)
O1 C2 C8 C7 -106.2(3)
C1 S1 C15 C16 -100.6(2)
C1 S1 C15 C20 83.9(2)
C1 C2 C8 C3 -53.8(3)
C1 C2 C8 C7 132.3(3)
C1 C9 C10 C11 -176.9(2)
C1 C9 C14 C13 176.7(3)
C2 C1 C9 C10 164.1(2)
C2 C1 C9 C14 -14.2(4)
C3 C4 C5 C6 -0.1(5)
C4 C3 C8 C2 -174.1(2)
C4 C3 C8 C7 -0.1(4)
C4 C5 C6 C7 0.3(5)
C5 C6 C7 C8 -0.4(4)
C6 C7 C8 C2 174.4(2)
C6 C7 C8 C3 0.3(4)
C8 C3 C4 C5 0.0(4)
C9 C1 C2 O1 179.6(2)
C9 C1 C2 C8 -60.0(3)
C9 C10 C11 C12 -0.4(4)
C10 C9 C14 C13 -1.6(4)
C10 C11 C12 C13 -0.6(4)
C11 C12 C13 C14 0.4(5)
C12 C13 C14 C9 0.8(4)
C14 C9 C10 C11 1.5(4)
C15 S1 C1 C2 77.06(18)
C15 S1 C1 C9 -54.8(2)
C15 C16 C17 C18 -1.4(4)
C16 P1 C21 C22 -158.0(2)
C16 P1 C21 C26 20.8(3)
C16 P1 C37 C38 -138.5(2)
C16 P1 C37 C42 46.0(2)
C16 C15 C20 C19 -0.6(4)
C16 C17 C18 C19 0.1(4)
C17 C18 C19 C20 1.1(4)
C18 C19 C20 C15 -0.8(4)
C20 C15 C16 P1 177.7(2)
C20 C15 C16 C17 1.7(4)
C21 P1 C16 C15 116.2(2)
C21 P1 C16 C17 -68.1(2)
C21 P1 C37 C38 -30.5(2)
C21 P1 C37 C42 154.0(2)
C21 C22 C23 C24 -0.8(5)
C22 C21 C26 C25 0.0(4)
C22 C23 C24 C25 -0.1(5)
C23 C24 C25 C26 1.0(5)
C24 C25 C26 C21 -0.9(5)
C26 C21 C22 C23 0.9(4)
C27 Fe1 S1 C1 -83.87(11)
C27 Fe1 S1 C15 170.89(11)
C27 Fe1 P1 C16 -157.9(4)
C27 Fe1 P1 C21 85.5(4)
C27 Fe1 P1 C37 -40.4(4)
C27 Fe1 O1 C2 121.60(18)
C27 Fe1 C28 C29 -119.3(2)
C27 Fe1 C28 C36 118.7(3)
C27 Fe1 C29 C28 37.34(15)
C27 Fe1 C29 C30 -81.36(17)
C27 Fe1 C29 C32 158.4(3)
C27 Fe1 C30 C29 80.88(17)
C27 Fe1 C30 C31 -37.64(16)
C27 Fe1 C30 C33 -158.4(3)
C27 Fe1 C31 C30 119.1(2)
C27 Fe1 C31 C34 -119.8(3)
C27 C28 C29 Fe1 -59.91(17)
C27 C28 C29 C30 0.4(3)
C27 C28 C29 C32 171.2(2)
C28 Fe1 S1 C1 -67.87(14)
C28 Fe1 S1 C15 -173.11(14)
C28 Fe1 P1 C16 176.26(12)
C28 Fe1 P1 C21 59.65(13)
C28 Fe1 P1 C37 -66.29(15)
C28 Fe1 O1 C2 160.36(19)
C28 Fe1 C27 C31 117.7(2)
C28 Fe1 C27 C35 -120.4(3)
C28 Fe1 C29 C30 -118.7(2)
C28 Fe1 C29 C32 121.1(4)
C28 Fe1 C30 C29 37.44(16)
C28 Fe1 C30 C31 -81.07(17)
C28 Fe1 C30 C33 158.1(3)
C28 Fe1 C31 C27 -38.09(16)
C28 Fe1 C31 C30 81.05(17)
C28 Fe1 C31 C34 -157.9(3)
C28 C27 C31 Fe1 60.72(17)
C28 C27 C31 C30 0.3(3)
C28 C27 C31 C34 -175.8(2)
C28 C29 C30 Fe1 -59.96(16)
C28 C29 C30 C31 -0.3(3)
C28 C29 C30 C33 169.5(2)
C29 Fe1 S1 C1 -143.7(2)
C29 Fe1 S1 C15 111.1(2)
C29 Fe1 P1 C16 -152.78(12)
C29 Fe1 P1 C21 90.61(12)
C29 Fe1 P1 C37 -35.33(14)
C29 Fe1 O1 C2 -171.79(17)
C29 Fe1 C27 C28 -37.11(16)
C29 Fe1 C27 C31 80.62(17)
C29 Fe1 C27 C35 -157.5(3)
C29 Fe1 C28 C27 119.3(2)
C29 Fe1 C28 C36 -121.9(3)
C29 Fe1 C30 C31 -118.5(2)
C29 Fe1 C30 C33 120.7(4)
C29 Fe1 C31 C27 -81.32(17)
C29 Fe1 C31 C30 37.83(16)
C29 Fe1 C31 C34 158.9(3)
C29 C30 C31 Fe1 -59.76(17)
C29 C30 C31 C27 0.0(3)
C29 C30 C31 C34 176.0(2)
C30 Fe1 S1 C1 -154.45(11)
C30 Fe1 S1 C15 100.31(12)
C30 Fe1 P1 C16 -112.03(12)
C30 Fe1 P1 C21 131.36(12)
C30 Fe1 P1 C37 5.42(14)
C30 Fe1 O1 C2 168.7(2)
C30 Fe1 C27 C28 -80.56(16)
C30 Fe1 C27 C31 37.16(16)
C30 Fe1 C27 C35 159.1(3)
C30 Fe1 C28 C27 81.61(17)
C30 Fe1 C28 C29 -37.73(16)
C30 Fe1 C28 C36 -159.7(3)
C30 Fe1 C29 C28 118.7(2)
C30 Fe1 C29 C32 -120.2(4)
C30 Fe1 C31 C27 -119.1(2)
C30 Fe1 C31 C34 121.1(3)
C31 Fe1 S1 C1 -122.96(11)
C31 Fe1 S1 C15 131.80(11)
C31 Fe1 P1 C16 -85.42(15)
C31 Fe1 P1 C21 157.97(15)
C31 Fe1 P1 C37 32.03(17)
C31 Fe1 O1 C2 108.45(19)
C31 Fe1 C27 C28 -117.7(2)
C31 Fe1 C27 C35 121.9(3)
C31 Fe1 C28 C27 38.36(15)
C31 Fe1 C28 C29 -80.98(16)
C31 Fe1 C28 C36 157.1(3)
C31 Fe1 C29 C28 81.14(16)
C31 Fe1 C29 C30 -37.57(15)
C31 Fe1 C29 C32 -157.8(3)
C31 Fe1 C30 C29 118.5(2)
C31 Fe1 C30 C33 -120.8(4)
C31 C27 C28 Fe1 -60.75(17)
C31 C27 C28 C29 -0.4(3)
C31 C27 C28 C36 -179.1(2)
C32 C29 C30 Fe1 129.2(3)
C32 C29 C30 C31 -171.1(2)
C32 C29 C30 C33 -1.3(4)
C33 C30 C31 Fe1 130.5(3)
C33 C30 C31 C27 -169.8(2)
C33 C30 C31 C34 6.3(4)
C35 C27 C28 Fe1 120.9(2)
C35 C27 C28 C29 -178.7(2)
C35 C27 C28 C36 2.6(4)
C35 C27 C31 Fe1 -121.0(3)
C35 C27 C31 C30 178.5(2)
C35 C27 C31 C34 2.5(4)
C36 C28 C29 Fe1 118.7(3)
C36 C28 C29 C30 179.1(2)
C36 C28 C29 C32 -10.2(4)
C37 P1 C16 C15 -138.0(2)
C37 P1 C16 C17 37.6(2)
C37 P1 C21 C22 96.8(2)
C37 P1 C21 C26 -84.4(3)
C37 C38 C39 C40 0.4(5)
C38 C37 C42 C41 -1.6(4)
C38 C39 C40 C41 -1.4(5)
C39 C40 C41 C42 0.9(5)
C40 C41 C42 C37 0.6(4)
C42 C37 C38 C39 1.0(4)
